data_4514556
loop_
_publ_author_name
'Liu, Chuangjun'
'Zhou, Lihua'
'Wei, Fangfang'
'Li, Ling'
'Zhao, Shunan'
'Gong, Ping'
'Cai, Lintao'
'Wong, Keith Man-Chung'

_publ_section_title
;
 Versatile Strategy To Generate a Rhodamine Triplet State as
 Mitochondria-Targeting Visible-Light Photosensitizers for Efficient
 Photodynamic Therapy.
;
_journal_issue 9
_journal_name_full 'ACS applied materials &amp; interfaces'
_journal_page_first 8797
_journal_page_last 8806
_journal_paper_doi 10.1021/acsami.8b20224
_journal_volume 11
_journal_year 2019
_chemical_formula_moiety 'C35 H35 Br N4 O4 Re, F6 P'
_chemical_formula_sum 'C35 H35 Br F6 N4 O4 P Re'
_chemical_formula_weight 986.75
_space_group_crystal_system monoclinic
_space_group_IT_number 13
_space_group_name_Hall '-P 2yac'
_space_group_name_H-M_alt 'P 1 2/n 1'
_symmetry_space_group_name_Hall '-P 2yac'
_symmetry_space_group_name_H-M 'P 1 2/n 1'
_atom_sites_solution_hydrogens mixed
_audit_creation_date 2018-08-07
_audit_creation_method
;
Olex2 1.2
(compiled 2018.05.29 svn.r3508 for OlexSys, GUI svn.r5506)
;
_cell_angle_alpha 90
_cell_angle_beta 90.046(5)
_cell_angle_gamma 90
_cell_formula_units_Z 4
_cell_length_a 16.661(3)
_cell_length_b 13.734(2)
_cell_length_c 16.996(3)
_cell_measurement_reflns_used 9129
_cell_measurement_temperature 150(2)
_cell_measurement_theta_max 27.04
_cell_measurement_theta_min 2.26
_cell_volume 3889.1(11)
_computing_cell_refinement 'SAINT v8.34A (Bruker, 2013)'
_computing_data_reduction 'SAINT v8.34A (Bruker, 2013)'
_computing_molecular_graphics 'Olex2 (Dolomanov et al., 2009)'
_computing_publication_material 'Olex2 (Dolomanov et al., 2009)'
_computing_structure_refinement 'ShelXL (Sheldrick, 2015)'
_diffrn_ambient_temperature 150.0
_diffrn_measured_fraction_theta_full 0.999
_diffrn_measured_fraction_theta_max 0.995
_diffrn_measurement_device_type 'Bruker APEX-II CCD'
_diffrn_measurement_method '\f and \w scans'
_diffrn_radiation_type MoK\a
_diffrn_radiation_wavelength 0.71073
_diffrn_reflns_av_R_equivalents 0.0670
_diffrn_reflns_av_unetI/netI 0.0389
_diffrn_reflns_Laue_measured_fraction_full 0.999
_diffrn_reflns_Laue_measured_fraction_max 0.995
_diffrn_reflns_limit_h_max 21
_diffrn_reflns_limit_h_min -21
_diffrn_reflns_limit_k_max 17
_diffrn_reflns_limit_k_min -17
_diffrn_reflns_limit_l_max 22
_diffrn_reflns_limit_l_min -21
_diffrn_reflns_number 116706
_diffrn_reflns_point_group_measured_fraction_full 0.999
_diffrn_reflns_point_group_measured_fraction_max 0.995
_diffrn_reflns_theta_full 26.000
_diffrn_reflns_theta_max 27.556
_diffrn_reflns_theta_min 2.264
_diffrn_standards_number 0
_exptl_absorpt_coefficient_mu 4.263
_exptl_absorpt_correction_T_max 0.7456
_exptl_absorpt_correction_T_min 0.5346
_exptl_absorpt_correction_type multi-scan
_exptl_absorpt_process_details
'SADABS-2014/5 (Bruker,2014/5) was used for absorption correction. wR2(int) was 0.1510 before and 0.0628 after correction. The Ratio of minimum to maximum transmission is 0.7170. The \l/2 correction factor is Not present.'
_exptl_crystal_colour black
_exptl_crystal_colour_primary black
_exptl_crystal_density_diffrn 1.685
_exptl_crystal_description block
_exptl_crystal_F_000 1936
_exptl_crystal_size_max 0.21
_exptl_crystal_size_mid 0.19
_exptl_crystal_size_min 0.17
_refine_diff_density_max 4.053
_refine_diff_density_min -3.439
_refine_diff_density_rms 0.210
_refine_ls_extinction_method none
_refine_ls_goodness_of_fit_ref 1.133
_refine_ls_hydrogen_treatment constr
_refine_ls_matrix_type full
_refine_ls_number_parameters 595
_refine_ls_number_reflns 8936
_refine_ls_number_restraints 204
_refine_ls_restrained_S_all 1.127
_refine_ls_R_factor_all 0.1665
_refine_ls_R_factor_gt 0.1221
_refine_ls_shift/su_max 0.000
_refine_ls_shift/su_mean 0.000
_refine_ls_structure_factor_coef Fsqd
_refine_ls_weighting_details
;
 w=1/[\s^2^(Fo^2^)+(0.0687P)^2^+99.9851P]
 where P=(Fo^2^+2Fc^2^)/3
;
_refine_ls_weighting_scheme calc
_refine_ls_wR_factor_gt 0.2666
_refine_ls_wR_factor_ref 0.2911
_reflns_Friedel_coverage 0.000
_reflns_number_gt 6048
_reflns_number_total 8936
_reflns_threshold_expression 'I > 2\s(I)'
_cod_data_source_file am8b20224_si_002.cif
_cod_data_source_block Rh-bpy-Re
_cod_original_cell_volume 3889.0(10)
_cod_database_code 4514556
_shelxl_version_number 2013-2
_shelx_space_group_comment
;
The symmetry employed for this shelxl refinement is uniquely defined
by the following loop, which should always be used as a source of
symmetry information in preference to the above space-group names.
They are only intended as comments.
;
_shelx_estimated_absorpt_t_max 0.531
_shelx_estimated_absorpt_t_min 0.468
_olex2_refinement_description
;
1. Fixed Uiso
 At 1.2 times of:
  All C(H) groups, All C(H,H) groups
 At 1.5 times of:
  All C(H,H,H) groups
2. Uiso/Uaniso restraints and constraints
Uanis(C17) \\sim Ueq, Uanis(C19) \\sim Ueq, Uanis(C23) \\sim Ueq, Uanis(C24)
\\sim Ueq, Uanis(C24') \\sim Ueq, Uanis(C25) \\sim Ueq, Uanis(C25') \\sim Ueq,
Uanis(C26) \\sim Ueq, Uanis(C27) \\sim Ueq, Uanis(C29) \\sim Ueq, Uanis(C26')
\\sim Ueq, Uanis(C27') \\sim Ueq, Uanis(C31') \\sim Ueq: with sigma of 0.01 and
sigma for terminal atoms of 0.02
Uanis(N1) \\sim Ueq, Uanis(C33) \\sim Ueq, Uanis(C34) \\sim Ueq, Uanis(O1)
\\sim Ueq, Uanis(C34') \\sim Ueq, Uanis(O2) \\sim Ueq, Uanis(N4) \\sim Ueq,
Uanis(N4') \\sim Ueq, Uanis(C32) \\sim Ueq, Uanis(C32') \\sim Ueq, Uanis(C35)
\\sim Ueq, Uanis(C35') \\sim Ueq, Uanis(O4) \\sim Ueq: with sigma of 0.01 and
sigma for terminal atoms of 0.02
Uanis(C16) \\sim Ueq, Uanis(C18) \\sim Ueq, Uanis(C28) \\sim Ueq, Uanis(C28')
\\sim Ueq, Uanis(C29') \\sim Ueq, Uanis(C30) \\sim Ueq, Uanis(C30') \\sim Ueq:
with sigma of 0.01 and sigma for terminal atoms of 0.02
Uanis(C23') \\sim Ueq: with sigma of 0.001 and sigma for terminal atoms of 0.002
Uanis(C18) = Uanis(C20)
Uanis(C20) = Uanis(C19)
Uanis(C16) = Uanis(C17)
3. Others
 Fixed Sof: O4(0.5) O3'(0.5) O3(0.5) O4'(0.5) N4'(0.5) N4(0.5) C32'(0.5)
 H32A(0.5) H32B(0.5) H32C(0.5) C34'(0.5) C35(0.5) C35'(0.5) C24(0.5) H24(0.5)
 C29(0.5) H29(0.5) C31(0.5) H31(0.5) C32(0.5) H32D(0.5) H32E(0.5) H32F(0.5)
 C23(0.5) H23(0.5) C30(0.5) C25(0.5) C28(0.5) H28(0.5) C29'(0.5) H29'(0.5)
 C28'(0.5) H28'(0.5) C27'(0.5) C26'(0.5) H26'(0.5) C30'(0.5) C31'(0.5)
 H31'(0.5) C23'(0.5) H23'(0.5) C25'(0.5) H25'(0.5) C24'(0.5) C26(0.5) H26(0.5)
 C27(0.5) C34(0.5) Br1(0.5) Br1'(0.5)
4.a Riding coordinates:
 C28(H28), C28'(H28')
4.b Secondary CH2 refined with riding coordinates:
 C14(H14A,H14B), C20(H20A,H20B), C18(H18A,H18B), C16(H16A,H16B)
4.c Me refined with riding coordinates:
 C32'(H32A,H32B,H32C), C21(H21A,H21B,H21C), C15(H15A,H15B,H15C), C32(H32D,H32E,
 H32F), C19(H19A,H19B,H19C), C17(H17A,H17B,H17C)
4.d Aromatic/amide H refined with riding coordinates:
 C13(H13), C10(H10), C7(H7), C3(H3), C8(H8), C2(H2), C24(H24), C29(H29),
 C31(H31), C23(H23), C29'(H29'), C26'(H26'), C31'(H31'), C23'(H23'), C25'(H25'),
  C26(H26)
;
_olex2_submission_special_instructions 'No special instructions were received'

loop_
_space_group_symop_operation_xyz
'x, y, z'
'-x+1/2, y, -z+1/2'
'-x, -y, -z'
'x-1/2, -y, z-1/2'

loop_
_atom_site_label
_atom_site_type_symbol
_atom_site_fract_x
_atom_site_fract_y
_atom_site_fract_z
_atom_site_U_iso_or_equiv
_atom_site_adp_type
_atom_site_occupancy
_atom_site_site_symmetry_order
_atom_site_calc_flag
_atom_site_refinement_flags_posn
_atom_site_refinement_flags_adp
_atom_site_refinement_flags_occupancy
_atom_site_disorder_assembly
_atom_site_disorder_group
Re1 Re -0.00002(6) 0.09996(4) 0.18099(4) 0.0835(4) Uani 1 1 d . . . . .
P1 P 0.4999(5) -0.2692(5) 0.0600(4) 0.109(2) Uani 1 1 d . . . . .
F2 F 0.5000(8) -0.3838(11) 0.0414(10) 0.133(6) Uani 1 1 d . . . . .
F3 F 0.5947(10) -0.2787(17) 0.0661(15) 0.203(10) Uani 1 1 d . . . . .
F4 F 0.4055(10) -0.2795(16) 0.0683(15) 0.201(10) Uani 1 1 d . . . . .
F5 F 0.4998(16) -0.2544(18) -0.0291(12) 0.214(10) Uani 1 1 d . . . . .
F6 F 0.5002(19) -0.3000(18) 0.1481(12) 0.228(12) Uani 1 1 d . . . . .
F1 F 0.5000(19) -0.1640(13) 0.089(2) 0.271(15) Uani 1 1 d . . . . .
O2 O -0.0001(9) 0.3094(7) 0.2432(7) 0.081(4) Uani 1 1 d . U . . .
O4 O -0.1161(13) 0.1697(15) 0.0393(12) 0.061(5) Uani 0.5 1 d . U P A 1
O3' O 0.171(2) 0.058(2) 0.2621(19) 0.108(11) Uani 0.5 1 d . . P B 2
O3 O -0.170(2) 0.059(2) 0.2620(19) 0.100(10) Uani 0.5 1 d . . P A 1
O4' O 0.1159(13) 0.1694(14) 0.0394(13) 0.063(6) Uani 0.5 1 d . . P B 2
O1 O 0.0000(5) -0.5616(5) 0.0914(5) 0.0324(17) Uani 1 1 d . U . . .
N2 N -0.2840(7) -0.5768(8) 0.0950(8) 0.055(3) Uani 1 1 d . . . . .
N3 N 0.0005(6) -0.0527(7) 0.1488(6) 0.038(2) Uani 1 1 d . . . . .
N4' N 0.0507(15) 0.0367(17) 0.2743(14) 0.051(5) Uani 0.5 1 d . U P B 2
N4 N -0.0493(16) 0.0371(17) 0.2745(14) 0.055(6) Uani 0.5 1 d . U P A 1
N1 N 0.2843(7) -0.5767(9) 0.0949(7) 0.051(3) Uani 1 1 d . U . . .
C32' C 0.229(2) -0.104(3) 0.406(2) 0.079(10) Uani 0.5 1 d . U P B 2
H32A H 0.2522 -0.0653 0.4486 0.119 Uiso 0.5 1 calc R . P B 2
H32B H 0.2702 -0.1172 0.3661 0.119 Uiso 0.5 1 calc R . P B 2
H32C H 0.2084 -0.1654 0.4267 0.119 Uiso 0.5 1 calc R . P B 2
C5 C 0.0006(7) -0.3601(8) 0.1140(7) 0.032(2) Uani 1 1 d . . . . .
C12 C 0.0719(7) -0.5133(8) 0.0981(7) 0.032(2) Uani 1 1 d . . . . .
C11 C -0.0719(6) -0.5131(8) 0.0979(7) 0.030(2) Uani 1 1 d . . . . .
C4 C 0.0720(7) -0.4120(8) 0.1097(7) 0.032(2) Uani 1 1 d . . . . .
C6 C -0.0724(8) -0.4119(8) 0.1097(7) 0.036(3) Uani 1 1 d . . . . .
C13 C 0.1376(6) -0.5692(8) 0.0936(7) 0.033(2) Uani 1 1 d . . . . .
H13 H 0.1326 -0.6374 0.0860 0.039 Uiso 1 1 calc R . . . .
C22 C -0.0005(6) -0.2526(7) 0.1276(7) 0.030(2) Uani 1 1 d . . . . .
C34' C 0.131(2) 0.068(3) 0.237(2) 0.065(10) Uani 0.5 1 d . U P B 2
C10 C -0.1377(6) -0.5690(8) 0.0932(7) 0.034(3) Uani 1 1 d . . . . .
H10 H -0.1328 -0.6372 0.0849 0.041 Uiso 1 1 calc R . . . .
C1 C 0.2156(8) -0.5252(9) 0.1005(8) 0.043(3) Uani 1 1 d . . . . .
C9 C -0.2159(7) -0.5251(9) 0.1007(8) 0.042(3) Uani 1 1 d . . . . .
C7 C -0.1504(7) -0.3687(9) 0.1150(8) 0.042(3) Uani 1 1 d . . . . .
H7 H -0.1551 -0.3004 0.1224 0.050 Uiso 1 1 calc R . . . .
C3 C 0.1507(7) -0.3688(9) 0.1148(8) 0.044(3) Uani 1 1 d . . . . .
H3 H 0.1554 -0.3005 0.1222 0.053 Uiso 1 1 calc R . . . .
C8 C -0.2162(8) -0.4224(9) 0.1098(9) 0.050(3) Uani 1 1 d . . . . .
H8 H -0.2666 -0.3902 0.1123 0.060 Uiso 1 1 calc R . . . .
C2 C 0.2175(7) -0.4230(9) 0.1093(9) 0.047(3) Uani 1 1 d . . . . .
H2 H 0.2681 -0.3913 0.1113 0.056 Uiso 1 1 calc R . . . .
C14 C 0.3611(7) -0.5303(12) 0.1074(9) 0.054(4) Uani 1 1 d . . . . .
H14A H 0.3630 -0.4689 0.0770 0.065 Uiso 1 1 calc R . . . .
H14B H 0.4041 -0.5735 0.0872 0.065 Uiso 1 1 calc R . . . .
C20 C -0.3612(12) -0.5309(16) 0.1074(13) 0.089(3) Uani 1 1 d . . . . .
H20A H -0.4039 -0.5746 0.0874 0.107 Uiso 1 1 calc R . . . .
H20B H -0.3635 -0.4698 0.0766 0.107 Uiso 1 1 calc R . . . .
C21 C -0.3775(9) -0.5083(15) 0.1925(10) 0.071(5) Uani 1 1 d . . . . .
H21A H -0.4304 -0.4780 0.1975 0.107 Uiso 1 1 calc R . . . .
H21B H -0.3363 -0.4636 0.2123 0.107 Uiso 1 1 calc R . . . .
H21C H -0.3762 -0.5687 0.2232 0.107 Uiso 1 1 calc R . . . .
C18 C -0.2833(12) -0.6841(15) 0.0864(13) 0.089(3) Uani 1 1 d . U . . .
H18A H -0.3344 -0.7060 0.0623 0.107 Uiso 1 1 calc R . . . .
H18B H -0.2388 -0.7037 0.0512 0.107 Uiso 1 1 calc R . . . .
C15 C 0.3774(9) -0.5082(15) 0.1926(11) 0.073(5) Uani 1 1 d . . . . .
H15A H 0.4302 -0.4772 0.1976 0.110 Uiso 1 1 calc R . . . .
H15B H 0.3767 -0.5688 0.2230 0.110 Uiso 1 1 calc R . . . .
H15C H 0.3360 -0.4641 0.2126 0.110 Uiso 1 1 calc R . . . .
C35 C -0.0723(19) 0.149(2) 0.0879(18) 0.051(7) Uani 0.5 1 d . U P A 1
C16 C 0.2839(16) -0.684(2) 0.0864(17) 0.119(6) Uani 1 1 d . U . . .
H16A H 0.2393 -0.7041 0.0513 0.142 Uiso 1 1 calc R . . . .
H16B H 0.3349 -0.7057 0.0618 0.142 Uiso 1 1 calc R . . . .
C35' C 0.0746(15) 0.1480(18) 0.0884(15) 0.036(5) Uani 0.5 1 d . U P B 2
C24 C 0.0425(14) -0.0935(17) 0.0867(14) 0.036(5) Uani 0.5 1 d . U P C 1
H24 H 0.0749 -0.0537 0.0538 0.043 Uiso 0.5 1 calc R . P C 1
C29 C -0.139(2) 0.044(3) 0.387(2) 0.070(9) Uani 0.5 1 d . U P A 1
H29 H -0.1561 0.0798 0.4311 0.084 Uiso 0.5 1 calc R . P A 1
C31 C -0.1333(19) -0.103(2) 0.3121(18) 0.061(8) Uani 0.5 1 d . . P A 1
H31 H -0.1478 -0.1692 0.3027 0.073 Uiso 0.5 1 calc R . P A 1
C32 C -0.230(2) -0.103(3) 0.408(3) 0.087(11) Uani 0.5 1 d . U P A 1
H32D H -0.2523 -0.0632 0.4502 0.131 Uiso 0.5 1 calc R . P A 1
H32E H -0.2084 -0.1639 0.4304 0.131 Uiso 0.5 1 calc R . P A 1
H32F H -0.2715 -0.1186 0.3695 0.131 Uiso 0.5 1 calc R . P A 1
C23 C 0.0371(14) -0.1916(17) 0.0731(14) 0.035(5) Uani 0.5 1 d . U P C 1
H23 H 0.0590 -0.2183 0.0263 0.042 Uiso 0.5 1 calc R . P C 1
C30 C -0.1691(19) -0.054(2) 0.3720(18) 0.059(8) Uani 0.5 1 d . U P A 1
C25 C -0.0352(15) -0.1087(18) 0.1995(15) 0.041(6) Uani 0.5 1 d . U P A 1
C28 C -0.085(2) 0.083(3) 0.336(2) 0.070(9) Uani 0.5 1 d . U P A 1
H28 H -0.0622 0.1478 0.3499 0.084 Uiso 0.5 1 d R . P A 1
C29' C 0.138(2) 0.044(3) 0.385(2) 0.073(9) Uani 0.5 1 d . U P B 2
H29' H 0.1578 0.0808 0.4286 0.088 Uiso 0.5 1 calc R . P B 2
C28' C 0.083(2) 0.084(3) 0.336(2) 0.076(10) Uani 0.5 1 d . U P B 2
H28' H 0.0607 0.1489 0.3506 0.091 Uiso 0.5 1 d R . P B 2
C27' C 0.0738(16) -0.0581(18) 0.2631(15) 0.041(6) Uani 0.5 1 d . U P B 2
C26' C -0.0374(14) -0.1914(16) 0.0738(14) 0.034(5) Uani 0.5 1 d . U P C 2
H26' H -0.0597 -0.2179 0.0270 0.041 Uiso 0.5 1 calc R . P C 2
C30' C 0.1688(19) -0.054(2) 0.3727(18) 0.057(7) Uani 0.5 1 d . U P B 2
C31' C 0.1326(19) -0.102(2) 0.3125(18) 0.060(8) Uani 0.5 1 d . U P B 2
H31' H 0.1472 -0.1673 0.3028 0.073 Uiso 0.5 1 calc R . P B 2
C19 C -0.2732(12) -0.7301(16) 0.1629(13) 0.089(3) Uani 1 1 d . U . . .
H19A H -0.2723 -0.8010 0.1564 0.134 Uiso 1 1 calc R . . . .
H19B H -0.3179 -0.7118 0.1972 0.134 Uiso 1 1 calc R . . . .
H19C H -0.2225 -0.7085 0.1865 0.134 Uiso 1 1 calc R . . . .
C17 C 0.2749(15) -0.731(2) 0.1606(16) 0.119(6) Uani 1 1 d . U . . .
H17A H 0.2741 -0.8020 0.1531 0.178 Uiso 1 1 calc R . . . .
H17B H 0.2245 -0.7104 0.1850 0.178 Uiso 1 1 calc R . . . .
H17C H 0.3200 -0.7137 0.1948 0.178 Uiso 1 1 calc R . . . .
C23' C 0.0368(13) -0.2088(15) 0.1896(12) 0.026(4) Uani 0.5 1 d . U P B 2
H23' H 0.0649 -0.2479 0.2265 0.032 Uiso 0.5 1 calc R . P B 2
C25' C -0.0424(15) -0.0927(17) 0.0872(15) 0.039(5) Uani 0.5 1 d . U P C 2
H25' H -0.0748 -0.0526 0.0545 0.047 Uiso 0.5 1 calc R . P C 2
C24' C 0.0349(15) -0.1088(19) 0.2003(15) 0.040(5) Uani 0.5 1 d . U P B 2
C26 C -0.0365(11) -0.2082(14) 0.1904(13) 0.025(4) Uani 0.5 1 d . U P A 1
H26 H -0.0631 -0.2471 0.2286 0.030 Uiso 0.5 1 calc R . P A 1
C27 C -0.0752(16) -0.0588(18) 0.2640(15) 0.041(6) Uani 0.5 1 d . U P A 1
C33 C 0.0002(12) 0.2317(13) 0.2225(11) 0.074(5) Uani 1 1 d . U . . .
C34 C -0.128(3) 0.070(3) 0.236(2) 0.069(10) Uani 0.5 1 d . U P A 1
Br1 Br -0.1198(2) 0.1220(2) 0.1140(2) 0.0595(8) Uani 0.5 1 d . . P A 1
Br1' Br 0.1200(2) 0.1219(2) 0.1140(2) 0.0584(8) Uani 0.5 1 d . . P B 2

loop_
_atom_site_aniso_label
_atom_site_aniso_U_11
_atom_site_aniso_U_22
_atom_site_aniso_U_33
_atom_site_aniso_U_23
_atom_site_aniso_U_13
_atom_site_aniso_U_12
Re1 0.1701(9) 0.0177(3) 0.0625(4) 0.0010(2) -0.0003(4) -0.0001(4)
P1 0.130(6) 0.091(4) 0.106(5) -0.034(4) 0.002(4) 0.000(4)
F2 0.106(10) 0.134(12) 0.157(13) -0.074(10) 0.000(9) 0.004(9)
F3 0.096(11) 0.22(2) 0.30(3) -0.11(2) -0.032(14) -0.045(13)
F4 0.095(11) 0.21(2) 0.30(3) -0.092(19) 0.050(14) 0.038(13)
F5 0.27(3) 0.22(2) 0.147(17) 0.086(16) -0.004(17) 0.00(2)
F6 0.37(4) 0.19(2) 0.117(14) -0.048(14) -0.002(18) 0.00(2)
F1 0.33(3) 0.073(11) 0.41(4) -0.056(18) 0.01(3) 0.001(17)
O2 0.126(10) 0.031(5) 0.086(8) -0.018(5) 0.002(7) 0.003(6)
O4 0.063(9) 0.055(8) 0.064(9) 0.010(7) -0.014(7) 0.008(7)
O3' 0.17(3) 0.063(17) 0.09(2) 0.020(15) -0.03(2) 0.03(2)
O3 0.14(3) 0.059(16) 0.10(2) 0.020(15) 0.01(2) -0.029(18)
O4' 0.067(14) 0.043(11) 0.080(14) 0.013(10) 0.026(12) -0.016(10)
O1 0.028(4) 0.022(3) 0.047(4) -0.001(3) 0.000(3) 0.001(3)
N2 0.032(6) 0.039(6) 0.093(9) -0.003(6) -0.002(6) -0.006(5)
N3 0.039(6) 0.022(4) 0.051(6) 0.003(4) 0.001(5) -0.001(4)
N4' 0.058(9) 0.042(8) 0.053(9) -0.002(7) -0.009(8) -0.004(7)
N4 0.065(10) 0.045(9) 0.054(9) -0.002(7) 0.006(8) 0.005(8)
N1 0.041(5) 0.045(5) 0.069(6) -0.003(5) 0.001(5) 0.007(5)
C32' 0.064(16) 0.067(16) 0.108(18) 0.028(14) 0.004(14) -0.014(14)
C5 0.027(5) 0.026(5) 0.045(6) 0.004(5) -0.001(5) -0.003(5)
C12 0.033(6) 0.022(5) 0.041(6) -0.002(4) -0.009(5) -0.004(4)
C11 0.019(5) 0.025(5) 0.045(6) 0.003(4) 0.005(5) 0.001(4)
C4 0.033(6) 0.022(5) 0.041(6) -0.002(4) -0.005(5) 0.001(4)
C6 0.048(7) 0.020(5) 0.041(6) -0.001(4) 0.002(5) -0.001(5)
C13 0.022(6) 0.023(5) 0.053(7) -0.003(5) -0.004(5) 0.005(4)
C22 0.022(5) 0.025(5) 0.043(6) -0.002(4) 0.003(5) 0.002(4)
C34' 0.067(12) 0.066(12) 0.062(12) -0.001(9) 0.003(9) -0.008(9)
C10 0.022(6) 0.025(5) 0.055(7) -0.001(5) 0.002(5) -0.004(4)
C1 0.033(7) 0.039(7) 0.057(8) 0.001(6) -0.003(6) 0.007(5)
C9 0.033(7) 0.037(6) 0.057(8) 0.004(5) -0.001(6) -0.008(5)
C7 0.023(6) 0.025(5) 0.076(9) 0.002(5) 0.009(6) 0.003(5)
C3 0.036(7) 0.026(5) 0.070(9) 0.005(6) -0.007(6) -0.003(5)
C8 0.033(7) 0.038(7) 0.078(10) 0.004(6) 0.010(7) 0.000(5)
C2 0.020(6) 0.040(7) 0.082(10) 0.004(6) -0.005(6) -0.002(5)
C14 0.011(6) 0.074(10) 0.077(10) -0.005(8) 0.004(6) 0.004(6)
C20 0.067(6) 0.083(6) 0.118(7) 0.004(6) 0.000(5) -0.005(5)
C21 0.027(7) 0.106(14) 0.080(12) -0.009(10) 0.008(7) -0.009(8)
C18 0.067(6) 0.083(6) 0.118(7) 0.004(6) 0.000(5) -0.005(5)
C15 0.033(8) 0.106(15) 0.081(12) -0.006(10) -0.013(8) 0.001(9)
C35 0.047(10) 0.050(10) 0.057(10) 0.007(8) 0.010(8) -0.009(8)
C16 0.105(8) 0.109(9) 0.142(9) 0.009(7) -0.006(7) 0.005(7)
C35' 0.023(8) 0.040(9) 0.046(9) 0.008(7) -0.013(8) 0.003(7)
C24 0.031(8) 0.032(8) 0.045(9) 0.003(7) 0.013(7) 0.006(7)
C29 0.070(12) 0.069(12) 0.072(12) 0.001(9) 0.009(9) 0.006(9)
C31 0.064(19) 0.055(17) 0.065(19) 0.002(15) 0.017(15) 0.024(16)
C32 0.077(17) 0.073(17) 0.112(19) 0.030(15) 0.001(15) 0.016(15)
C23 0.035(9) 0.032(8) 0.039(8) 0.001(7) 0.006(7) -0.001(7)
C30 0.057(11) 0.061(11) 0.060(11) 0.005(8) 0.011(8) 0.012(9)
C25 0.036(9) 0.039(9) 0.050(9) -0.002(7) 0.002(8) 0.006(8)
C28 0.075(12) 0.063(12) 0.074(12) 0.002(9) 0.012(9) 0.000(9)
C29' 0.076(12) 0.071(12) 0.072(12) 0.000(9) -0.010(9) -0.008(9)
C28' 0.082(13) 0.069(12) 0.078(12) 0.001(9) -0.010(9) 0.001(9)
C27' 0.041(9) 0.036(8) 0.046(9) 0.004(7) -0.005(8) -0.003(7)
C26' 0.034(9) 0.030(8) 0.038(8) 0.004(7) -0.005(7) 0.001(7)
C30' 0.054(10) 0.059(10) 0.057(10) 0.002(8) -0.008(8) -0.014(8)
C31' 0.064(11) 0.056(10) 0.061(11) 0.002(8) -0.003(9) -0.005(9)
C19 0.067(6) 0.083(6) 0.118(7) 0.004(6) 0.000(5) -0.005(5)
C17 0.105(8) 0.109(9) 0.142(9) 0.009(7) -0.006(7) 0.005(7)
C23' 0.026(4) 0.026(4) 0.027(4) 0.0001(10) -0.0001(10) -0.0001(10)
C25' 0.037(9) 0.034(8) 0.047(9) 0.009(7) -0.012(7) -0.004(7)
C24' 0.034(9) 0.042(9) 0.044(9) -0.003(7) -0.001(7) -0.006(8)
C26 0.005(7) 0.026(7) 0.044(8) 0.005(7) 0.002(6) 0.000(6)
C27 0.042(9) 0.035(8) 0.047(9) 0.003(7) 0.006(8) 0.002(7)
C33 0.096(9) 0.055(7) 0.072(8) 0.002(6) -0.001(7) 0.000(7)
C34 0.071(13) 0.068(13) 0.067(13) -0.002(9) -0.004(9) 0.008(9)
Br1 0.0539(18) 0.0454(15) 0.079(2) 0.0080(14) 0.0170(16) 0.0056(13)
Br1' 0.0505(17) 0.0464(15) 0.078(2) 0.0082(14) -0.0181(16) -0.0050(13)

loop_
_atom_type_symbol
_atom_type_description
_atom_type_scat_dispersion_real
_atom_type_scat_dispersion_imag
_atom_type_scat_source
C C 0.0033 0.0016 'International Tables Vol C Tables 4.2.6.8 and 6.1.1.4'
H H 0.0000 0.0000 'International Tables Vol C Tables 4.2.6.8 and 6.1.1.4'
Br Br -0.2901 2.4595 'International Tables Vol C Tables 4.2.6.8 and 6.1.1.4'
F F 0.0171 0.0103 'International Tables Vol C Tables 4.2.6.8 and 6.1.1.4'
N N 0.0061 0.0033 'International Tables Vol C Tables 4.2.6.8 and 6.1.1.4'
O O 0.0106 0.0060 'International Tables Vol C Tables 4.2.6.8 and 6.1.1.4'
P P 0.1023 0.0942 'International Tables Vol C Tables 4.2.6.8 and 6.1.1.4'
Re Re -1.0185 7.2310 'International Tables Vol C Tables 4.2.6.8 and 6.1.1.4'

loop_
_geom_angle_atom_site_label_1
_geom_angle_atom_site_label_2
_geom_angle_atom_site_label_3
_geom_angle
N3 Re1 C34' 85.5(10)
N3 Re1 C34 86.4(10)
N3 Re1 Br1 90.3(3)
N3 Re1 Br1' 89.9(3)
N4' Re1 N3 77.2(7)
N4' Re1 C34' 39.6(12)
N4' Re1 C35' 118.6(10)
N4' Re1 Br1' 94.7(7)
N4 Re1 N3 77.5(7)
N4 Re1 C35 120.4(11)
N4 Re1 C34 40.2(12)
N4 Re1 Br1 95.4(8)
C35 Re1 N3 97.2(9)
C35 Re1 C34 80.5(13)
C35 Re1 Br1 25.1(8)
C35' Re1 N3 96.4(7)
C35' Re1 C34' 79.4(11)
C35' Re1 Br1' 24.0(7)
C33 Re1 N3 173.3(6)
C33 Re1 N4' 96.7(8)
C33 Re1 N4 96.6(9)
C33 Re1 C34' 91.3(11)
C33 Re1 C35 88.5(10)
C33 Re1 C35' 88.7(9)
C33 Re1 C34 91.1(12)
C33 Re1 Br1 93.3(6)
C33 Re1 Br1' 93.2(6)
Br1 Re1 C34 55.8(10)
Br1' Re1 C34' 55.8(9)
F3 P1 F2 86.1(10)
F4 P1 F2 86.0(10)
F4 P1 F3 166.7(15)
F5 P1 F2 86.3(12)
F5 P1 F3 94.4(14)
F5 P1 F4 95.7(14)
F5 P1 F6 171.9(14)
F6 P1 F2 85.6(11)
F6 P1 F3 85.0(15)
F6 P1 F4 83.8(15)
F1 P1 F2 172.5(16)
F1 P1 F3 93.2(14)
F1 P1 F4 93.2(14)
F1 P1 F5 101.2(16)
F1 P1 F6 86.9(15)
C35 O4 Br1 43.2(17)
C34 O3 C28 72(4)
C35' O4' Br1' 41.4(14)
C12 O1 C11 121.2(8)
C9 N2 C20 120.7(13)
C9 N2 C18 121.8(13)
C20 N2 C18 117.0(14)
C24 N3 Re1 125.9(11)
C25 N3 Re1 113.7(13)
C25 N3 C24 119.9(16)
C25' N3 Re1 125.1(11)
C24' N3 Re1 113.9(13)
C24' N3 C25' 120.2(16)
C34' N4' Re1 85.0(19)
C28' N4' Re1 126(2)
C28' N4' C34' 81(3)
C28' N4' C27' 117(3)
C27' N4' Re1 115.0(17)
C27' N4' C34' 88(2)
C28 N4 Re1 126(2)
C28 N4 C27 114(3)
C28 N4 C34 79(3)
C27 N4 Re1 115.8(18)
C27 N4 C34 88(2)
C34 N4 Re1 83(2)
C1 N1 C14 120.7(12)
C1 N1 C16 121.7(15)
C14 N1 C16 117.1(15)
H32A C32' H32B 109.5
H32A C32' H32C 109.5
H32B C32' H32C 109.5
C30' C32' H32A 109.5
C30' C32' H32B 109.5
C30' C32' H32C 109.5
C4 C5 C6 118.5(10)
C4 C5 C22 121.6(10)
C6 C5 C22 119.8(10)
O1 C12 C4 119.4(10)
C13 C12 O1 115.5(9)
C13 C12 C4 125.1(11)
O1 C11 C6 119.8(10)
C10 C11 O1 115.4(9)
C10 C11 C6 124.8(11)
C5 C4 C12 120.9(10)
C5 C4 C3 124.5(10)
C12 C4 C3 114.6(10)
C5 C6 C7 124.8(10)
C11 C6 C5 120.1(11)
C11 C6 C7 115.1(11)
C12 C13 H13 120.2
C12 C13 C1 119.6(10)
C1 C13 H13 120.2
C23 C22 C5 119.0(13)
C26' C22 C5 120.2(13)
C23' C22 C5 123.4(13)
C23' C22 C26' 116.4(15)
C26 C22 C5 124.5(12)
C26 C22 C23 116.6(15)
O3' C34' Re1 171(5)
O3' C34' N4' 117(5)
O3' C34' C28' 84(4)
O3' C34' C27' 97(5)
O3' C34' Br1' 128(5)
N4' C34' Re1 55.5(16)
N4' C34' C28' 44.9(17)
N4' C34' C27' 42.5(15)
N4' C34' Br1' 115(2)
C28' C34' Re1 87.1(19)
C28' C34' C27' 72.4(19)
C28' C34' Br1' 141(3)
C27' C34' Re1 79.6(15)
C27' C34' Br1' 117.1(19)
Br1' C34' Re1 60.0(11)
C11 C10 H10 120.2
C11 C10 C9 119.6(10)
C9 C10 H10 120.2
N1 C1 C13 122.8(11)
N1 C1 C2 120.6(12)
C2 C1 C13 116.5(11)
N2 C9 C10 122.4(11)
N2 C9 C8 122.1(12)
C8 C9 C10 115.4(11)
C6 C7 H7 119.4
C8 C7 C6 121.1(11)
C8 C7 H7 119.4
C4 C3 H3 119.3
C2 C3 C4 121.5(11)
C2 C3 H3 119.3
C9 C8 H8 118.0
C7 C8 C9 123.9(12)
C7 C8 H8 118.0
C1 C2 H2 118.7
C3 C2 C1 122.7(12)
C3 C2 H2 118.7
N1 C14 H14A 109.0
N1 C14 H14B 109.0
N1 C14 C15 113.0(12)
H14A C14 H14B 107.8
C15 C14 H14A 109.0
C15 C14 H14B 109.0
N2 C20 H20A 109.0
N2 C20 H20B 109.0
N2 C20 C21 112.9(16)
H20A C20 H20B 107.8
C21 C20 H20A 109.0
C21 C20 H20B 109.0
C20 C21 H21A 109.5
C20 C21 H21B 109.5
C20 C21 H21C 109.5
H21A C21 H21B 109.5
H21A C21 H21C 109.5
H21B C21 H21C 109.5
N2 C18 H18A 109.6
N2 C18 H18B 109.6
H18A C18 H18B 108.1
C19 C18 N2 110.1(18)
C19 C18 H18A 109.6
C19 C18 H18B 109.6
C14 C15 H15A 109.5
C14 C15 H15B 109.5
C14 C15 H15C 109.5
H15A C15 H15B 109.5
H15A C15 H15C 109.5
H15B C15 H15C 109.5
O4 C35 Re1 174(3)
Br1 C35 Re1 90(2)
Br1 C35 O4 84(3)
N1 C16 H16A 109.4
N1 C16 H16B 109.4
H16A C16 H16B 108.0
C17 C16 N1 111(2)
C17 C16 H16A 109.4
C17 C16 H16B 109.4
O4' C35' Re1 177(2)
Br1' C35' Re1 90.6(17)
Br1' C35' O4' 87(2)
N3 C24 H24 120.2
C23 C24 N3 120(2)
C23 C24 H24 120.2
C30 C29 H29 120.5
C28 C29 H29 120.5
C28 C29 C30 119(3)
C30 C31 H31 119.4
C30 C31 C27 121(3)
C27 C31 H31 119.4
H32D C32 H32E 109.5
H32D C32 H32F 109.5
H32E C32 H32F 109.5
C30 C32 H32D 109.5
C30 C32 H32E 109.5
C30 C32 H32F 109.5
C22 C23 H23 119.7
C24 C23 C22 121(2)
C24 C23 H23 119.7
C31 C30 C29 116(3)
C31 C30 C32 114(3)
C32 C30 C29 130(3)
N3 C25 C26 121(2)
N3 C25 C27 116(2)
C26 C25 C27 123(2)
O3 C28 H28 126.3
N4 C28 O3 75(2)
N4 C28 C29 127(3)
N4 C28 H28 116.1
N4 C28 C34 55(2)
C29 C28 O3 82(3)
C29 C28 H28 116.3
C29 C28 C34 107(3)
C34 C28 O3 25.9(14)
C34 C28 H28 116.9
C28' C29' H29' 119.4
C28' C29' C30' 121(3)
C30' C29' H29' 119.4
N4' C28' C34' 54(2)
N4' C28' C29' 124(4)
N4' C28' H28' 118.2
C34' C28' H28' 118.3
C29' C28' C34' 103(3)
C29' C28' H28' 117.6
N4' C27' C34' 49.4(17)
N4' C27' C31' 121(2)
N4' C27' C24' 116(2)
C31' C27' C34' 100(2)
C31' C27' C24' 123(2)
C24' C27' C34' 118(2)
C22 C26' H26' 119.5
C25' C26' C22 121(2)
C25' C26' H26' 119.5
C32' C30' C29' 132(3)
C32' C30' C31' 114(3)
C31' C30' C29' 114(3)
C27' C31' H31' 118.3
C30' C31' C27' 123(3)
C30' C31' H31' 118.3
C18 C19 H19A 109.5
C18 C19 H19B 109.5
C18 C19 H19C 109.5
H19A C19 H19B 109.5
H19A C19 H19C 109.5
H19B C19 H19C 109.5
C16 C17 H17A 109.5
C16 C17 H17B 109.5
C16 C17 H17C 109.5
H17A C17 H17B 109.5
H17A C17 H17C 109.5
H17B C17 H17C 109.5
C22 C23' H23' 119.0
C22 C23' C24' 121.9(19)
C24' C23' H23' 119.0
N3 C25' H25' 120.5
C26' C25' N3 119(2)
C26' C25' H25' 120.5
N3 C24' C27' 114(2)
N3 C24' C23' 121(2)
C23' C24' C27' 125(2)
C22 C26 C25 121.6(19)
C22 C26 H26 119.2
C25 C26 H26 119.2
N4 C27 C31 123(2)
N4 C27 C25 114(2)
N4 C27 C34 49.0(18)
C31 C27 C25 123(2)
C31 C27 C34 103(2)
C25 C27 C34 116(2)
O2 C33 Re1 176.9(17)
O3 C34 Re1 171(5)
O3 C34 N4 115(5)
O3 C34 C28 82(4)
O3 C34 C27 94(4)
O3 C34 Br1 128(5)
N4 C34 Re1 56.6(16)
N4 C34 C28 45.8(17)
N4 C34 C27 43.2(15)
N4 C34 Br1 116(3)
C28 C34 Re1 90(2)
C28 C34 C27 72.3(19)
C28 C34 Br1 144(3)
C27 C34 Re1 81.5(15)
C27 C34 Br1 118(2)
Br1 C34 Re1 61.0(11)
O4 Br1 Re1 117.3(9)
O4 Br1 C34 171.6(14)
C35 Br1 Re1 65.0(19)
C35 Br1 O4 52.4(19)
C35 Br1 C34 127(2)
C34 Br1 Re1 63.2(11)
O4' Br1' Re1 117.0(9)
O4' Br1' C34' 172.0(14)
C34' Br1' Re1 64.2(10)
C35' Br1' Re1 65.4(16)
C35' Br1' O4' 51.6(17)
C35' Br1' C34' 128.6(19)

loop_
_geom_bond_atom_site_label_1
_geom_bond_atom_site_label_2
_geom_bond_distance
Re1 N3 2.167(9)
Re1 N4' 2.00(2)
Re1 N4 1.99(2)
Re1 C34' 2.41(4)
Re1 C35 2.10(3)
Re1 C35' 2.11(3)
Re1 C33 1.941(18)
Re1 C34 2.36(4)
Re1 Br1 2.317(4)
Re1 Br1' 2.322(4)
P1 F2 1.606(16)
P1 F3 1.588(18)
P1 F4 1.586(18)
P1 F5 1.53(2)
P1 F6 1.56(2)
P1 F1 1.526(19)
O2 C33 1.124(19)
O4 C35 1.14(3)
O4 Br1 1.43(2)
O3' C34' 0.82(4)
O3 C28 1.92(5)
O3 C34 0.85(4)
O4' C35' 1.12(3)
O4' Br1' 1.43(2)
O1 C12 1.374(13)
O1 C11 1.375(13)
N2 C9 1.341(16)
N2 C20 1.45(2)
N2 C18 1.48(2)
N3 C24 1.39(2)
N3 C25 1.30(3)
N3 C25' 1.38(3)
N3 C24' 1.30(3)
N4' C34' 1.54(4)
N4' C28' 1.35(4)
N4' C27' 1.37(3)
N4 C28 1.35(4)
N4 C27 1.40(3)
N4 C34 1.54(5)
N1 C1 1.348(16)
N1 C14 1.446(17)
N1 C16 1.49(3)
C32' H32A 0.9800
C32' H32B 0.9800
C32' H32C 0.9800
C32' C30' 1.34(5)
C5 C4 1.389(16)
C5 C6 1.410(16)
C5 C22 1.495(14)
C12 C4 1.405(14)
C12 C13 1.339(15)
C11 C6 1.404(14)
C11 C10 1.341(15)
C4 C3 1.442(16)
C6 C7 1.432(16)
C13 H13 0.9500
C13 C1 1.438(17)
C22 C23 1.40(2)
C22 C26' 1.39(2)
C22 C23' 1.36(2)
C22 C26 1.37(2)
C34' C28' 1.89(6)
C34' C27' 2.03(5)
C34' Br1' 2.22(4)
C10 H10 0.9500
C10 C9 1.442(17)
C1 C2 1.412(18)
C9 C8 1.419(18)
C7 H7 0.9500
C7 C8 1.323(17)
C3 H3 0.9500
C3 C2 1.342(17)
C8 H8 0.9500
C2 H2 0.9500
C14 H14A 0.9900
C14 H14B 0.9900
C14 C15 1.50(2)
C20 H20A 0.9900
C20 H20B 0.9900
C20 C21 1.50(3)
C21 H21A 0.9800
C21 H21B 0.9800
C21 H21C 0.9800
C18 H18A 0.9900
C18 H18B 0.9900
C18 C19 1.45(3)
C15 H15A 0.9800
C15 H15B 0.9800
C15 H15C 0.9800
C35 Br1 0.98(3)
C16 H16A 0.9900
C16 H16B 0.9900
C16 C17 1.42(3)
C35' Br1' 0.94(2)
C24 H24 0.9500
C24 C23 1.37(3)
C29 H29 0.9500
C29 C30 1.45(5)
C29 C28 1.36(5)
C31 H31 0.9500
C31 C30 1.36(4)
C31 C27 1.41(4)
C32 H32D 0.9800
C32 H32E 0.9800
C32 H32F 0.9800
C32 C30 1.36(5)
C23 H23 0.9500
C25 C26 1.38(3)
C25 C27 1.45(3)
C28 H28 1.0000
C28 C34 1.85(5)
C29' H29' 0.9500
C29' C28' 1.36(5)
C29' C30' 1.45(5)
C28' H28' 1.0001
C27' C31' 1.42(4)
C27' C24' 1.43(3)
C26' H26' 0.9500
C26' C25' 1.38(3)
C30' C31' 1.35(4)
C31' H31' 0.9500
C19 H19A 0.9800
C19 H19B 0.9800
C19 H19C 0.9800
C17 H17A 0.9800
C17 H17B 0.9800
C17 H17C 0.9800
C23' H23' 0.9500
C23' C24' 1.39(3)
C25' H25' 0.9500
C26 H26 0.9500
C27 C34 2.04(5)
C34 Br1 2.19(4)

loop_
_geom_torsion_atom_site_label_1
_geom_torsion_atom_site_label_2
_geom_torsion_atom_site_label_3
_geom_torsion_atom_site_label_4
_geom_torsion
Re1 N3 C24 C23 -179.9(16)
Re1 N3 C25 C26 -176.3(18)
Re1 N3 C25 C27 6(3)
Re1 N3 C25' C26' -179.1(16)
Re1 N3 C24' C27' -7(2)
Re1 N3 C24' C23' 177.2(17)
Re1 N4' C34' O3' 175(5)
Re1 N4' C34' C28' 127(2)
Re1 N4' C34' C27' -115.3(17)
Re1 N4' C34' Br1' -11(2)
Re1 N4' C28' C34' -77(3)
Re1 N4' C28' C29' -158(3)
Re1 N4' C27' C34' 84(2)
Re1 N4' C27' C31' 159(2)
Re1 N4' C27' C24' -22(3)
Re1 N4 C28 O3 91(2)
Re1 N4 C28 C29 159(3)
Re1 N4 C28 C34 73(3)
Re1 N4 C27 C31 -158(2)
Re1 N4 C27 C25 23(3)
Re1 N4 C27 C34 -81(2)
Re1 N4 C34 O3 -177(5)
Re1 N4 C34 C28 -129(2)
Re1 N4 C34 C27 116.3(17)
Re1 N4 C34 Br1 12(2)
Re1 C34' C28' N4' 41.1(18)
Re1 C34' C28' C29' 164(3)
Re1 C35 Br1 O4 -177(2)
Re1 C35 Br1 C34 13(3)
Re1 C35' Br1' O4' 178(2)
Re1 C35' Br1' C34' -13(2)
O4 C35 Br1 Re1 177(2)
O4 C35 Br1 C34 -169.5(18)
O3' C34' C28' N4' -139(5)
O3' C34' C28' C29' -16(5)
O3 C28 C34 Re1 -178(5)
O3 C28 C34 N4 -138(5)
O3 C28 C34 C27 -97(4)
O3 C28 C34 Br1 149(7)
O4' C35' Br1' Re1 -178(2)
O4' C35' Br1' C34' 169.7(17)
O1 C12 C4 C5 -0.5(17)
O1 C12 C4 C3 -179.2(10)
O1 C12 C13 C1 -179.6(11)
O1 C11 C6 C5 0.8(17)
O1 C11 C6 C7 179.6(10)
O1 C11 C10 C9 178.9(11)
N2 C9 C8 C7 -179.4(14)
N3 C24 C23 C22 -10(3)
N3 C25 C26 C22 0(3)
N3 C25 C27 N4 -18(3)
N3 C25 C27 C31 163(2)
N3 C25 C27 C34 36(3)
N4' C34' C28' C29' 123(4)
N4' C27' C31' C30' 0(5)
N4' C27' C24' N3 19(3)
N4' C27' C24' C23' -166(2)
N4 C28 C34 Re1 -40.3(18)
N4 C28 C34 O3 138(5)
N4 C28 C34 C27 40.9(18)
N4 C28 C34 Br1 -73(4)
N1 C1 C2 C3 179.7(14)
C32' C30' C31' C27' -172(3)
C5 C4 C3 C2 -179.2(13)
C5 C6 C7 C8 179.5(13)
C5 C22 C23 C24 -175.1(19)
C5 C22 C26' C25' 176.9(19)
C5 C22 C23' C24' 179.7(17)
C5 C22 C26 C25 179.9(17)
C12 O1 C11 C6 1.5(16)
C12 O1 C11 C10 -177.6(10)
C12 C4 C3 C2 -0.5(19)
C12 C13 C1 N1 -178.5(13)
C12 C13 C1 C2 -2.0(19)
C11 O1 C12 C4 -1.7(16)
C11 O1 C12 C13 177.6(10)
C11 C6 C7 C8 0.7(19)
C11 C10 C9 N2 178.6(13)
C11 C10 C9 C8 2.3(19)
C4 C5 C6 C11 -2.8(17)
C4 C5 C6 C7 178.5(12)
C4 C5 C22 C23 60.6(19)
C4 C5 C22 C26' 122.3(16)
C4 C5 C22 C23' -54.6(19)
C4 C5 C22 C26 -119.8(15)
C4 C12 C13 C1 -0.4(19)
C4 C3 C2 C1 -2(2)
C6 C5 C4 C12 2.7(17)
C6 C5 C4 C3 -178.8(12)
C6 C5 C22 C23 -123.1(16)
C6 C5 C22 C26' -61.4(18)
C6 C5 C22 C23' 121.8(15)
C6 C5 C22 C26 56.6(18)
C6 C11 C10 C9 -0.2(19)
C6 C7 C8 C9 2(2)
C13 C12 C4 C5 -179.6(12)
C13 C12 C4 C3 1.7(18)
C13 C1 C2 C3 3(2)
C22 C5 C4 C12 179.0(11)
C22 C5 C4 C3 -2.4(19)
C22 C5 C6 C11 -179.3(11)
C22 C5 C6 C7 2.1(18)
C22 C26' C25' N3 10(3)
C22 C23' C24' N3 -4(3)
C22 C23' C24' C27' -179(2)
C34' N4' C28' C29' -81(4)
C34' N4' C27' C31' 76(3)
C34' N4' C27' C24' -105(3)
C34' C27' C31' C30' 49(4)
C34' C27' C24' N3 -37(3)
C34' C27' C24' C23' 138(3)
C10 C11 C6 C5 179.8(12)
C10 C11 C6 C7 -1.4(18)
C10 C9 C8 C7 -3(2)
C1 N1 C14 C15 73.7(19)
C1 N1 C16 C17 -82(3)
C9 N2 C20 C21 -73(2)
C9 N2 C18 C19 82(2)
C14 N1 C1 C13 -175.8(13)
C14 N1 C1 C2 8(2)
C14 N1 C16 C17 90(2)
C20 N2 C9 C10 176.5(15)
C20 N2 C9 C8 -8(2)
C20 N2 C18 C19 -90(2)
C18 N2 C9 C10 5(2)
C18 N2 C9 C8 -179.3(16)
C18 N2 C20 C21 99(2)
C35 O4 Br1 Re1 -3(3)
C16 N1 C1 C13 -4(2)
C16 N1 C1 C2 179.4(17)
C16 N1 C14 C15 -98.2(19)
C35' O4' Br1' Re1 2(2)
C24 N3 C25 C26 -4(3)
C24 N3 C25 C27 178(2)
C24 N3 C25' C26' 65(2)
C24 N3 C24' C27' 125(2)
C24 N3 C24' C23' -51(2)
C29 C28 C34 Re1 -164(3)
C29 C28 C34 O3 14(5)
C29 C28 C34 N4 -123(4)
C29 C28 C34 C27 -83(3)
C29 C28 C34 Br1 163(4)
C23 C22 C26' C25' -78(3)
C23 C22 C23' C24' 52(2)
C23 C22 C26 C25 0(3)
C30 C29 C28 O3 58(3)
C30 C29 C28 N4 -7(6)
C30 C29 C28 C34 52(4)
C30 C31 C27 N4 1(5)
C30 C31 C27 C25 180(3)
C30 C31 C27 C34 -48(4)
C25 N3 C24 C23 9(3)
C25 N3 C25' C26' -58(3)
C25 N3 C24' C27' -110(3)
C25 N3 C24' C23' 74(3)
C28 O3 C34 N4 32(3)
C28 O3 C34 C27 71.5(19)
C28 O3 C34 Br1 -158(5)
C28 N4 C27 C31 0(4)
C28 N4 C27 C25 -178(3)
C28 N4 C27 C34 77(3)
C28 N4 C34 Re1 129(2)
C28 N4 C34 O3 -47(5)
C28 N4 C34 C27 -115(3)
C28 N4 C34 Br1 141(3)
C28 C29 C30 C31 8(5)
C28 C29 C30 C32 -171(4)
C29' C30' C31' C27' 4(5)
C28' N4' C34' Re1 -127(2)
C28' N4' C34' O3' 47(6)
C28' N4' C34' C27' 118(3)
C28' N4' C34' Br1' -138(3)
C28' N4' C27' C34' -79(3)
C28' N4' C27' C31' -4(4)
C28' N4' C27' C24' 176(3)
C28' C29' C30' C32' 171(4)
C28' C29' C30' C31' -4(5)
C27' N4' C34' Re1 115.3(17)
C27' N4' C34' O3' -70(6)
C27' N4' C34' C28' -118(3)
C27' N4' C34' Br1' 104(2)
C27' N4' C28' C34' 83(3)
C27' N4' C28' C29' 3(5)
C27' C34' C28' N4' -38.9(18)
C27' C34' C28' C29' 84(3)
C26' C22 C23 C24 77(2)
C26' C22 C23' C24' 3(3)
C26' C22 C26 C25 -50(2)
C30' C29' C28' N4' 1(6)
C30' C29' C28' C34' -54(4)
C31' C27' C24' N3 -162(2)
C31' C27' C24' C23' 14(4)
C23' C22 C23 C24 -44(2)
C23' C22 C26' C25' -6(3)
C23' C22 C26 C25 71(2)
C25' N3 C24 C23 -65(2)
C25' N3 C25 C26 54(3)
C25' N3 C25 C27 -124(2)
C25' N3 C24' C27' -177(2)
C25' N3 C24' C23' 7(3)
C24' N3 C24 C23 58(3)
C24' N3 C25 C26 -73(3)
C24' N3 C25 C27 109(3)
C24' N3 C25' C26' -10(3)
C24' C27' C31' C30' -179(3)
C26 C22 C23 C24 5(3)
C26 C22 C26' C25' 44(2)
C26 C22 C23' C24' -70(2)
C26 C25 C27 N4 164(2)
C26 C25 C27 C31 -15(4)
C26 C25 C27 C34 -142(2)
C27 N4 C28 O3 -65(2)
C27 N4 C28 C29 3(5)
C27 N4 C28 C34 -83(3)
C27 N4 C34 Re1 -116.3(17)
C27 N4 C34 O3 67(5)
C27 N4 C34 C28 115(3)
C27 N4 C34 Br1 -104(2)
C27 C31 C30 C29 -5(5)
C27 C31 C30 C32 174(3)
C27 C25 C26 C22 178(2)
C34 N4 C28 O3 18(2)
C34 N4 C28 C29 85(4)
C34 N4 C27 C31 -77(3)
C34 N4 C27 C25 104(3)
Br1' C34' C28' N4' 73(4)
Br1' C34' C28' C29' -164(3)
